data_4022165
loop_
_publ_author_name
'Michael Z\"ollinger'
'Peter Mayer'
'Thomas Lindel'

_publ_contact_author_address
;
Department of Chemistry and Biochemistry
Ludwig Maximilian University
Butenandtstrasse 5-13 (Haus F)
D-81377 Munich
Germany
;
_publ_contact_author_email thomas.lindel@cup.uni-muenchen.de
_publ_contact_author_fax '+49 089-2180-77734'
_publ_contact_author_name 'Thomas Lindel'
_publ_section_title
;
 Total Synthesis of the Cytostatic Marine Natural Product
 Dibromophakellstatin via Three-Component Imidazolidinone Anellation
;
_journal_name_full 'Journal of Organic Chemistry'
_journal_page_first 9431
_journal_page_last 9439
_journal_paper_doi 10.1021/jo061813u
_journal_volume 71
_journal_year 2006
_chemical_formula_moiety 'C20 H17 Br2 N5 O2, H2 O'
_chemical_formula_sum 'C20 H19 Br2 N5 O3'
_chemical_formula_weight 537.205
_space_group_IT_number 14
_symmetry_cell_setting monoclinic
_symmetry_space_group_name_Hall '-P 2yn'
_symmetry_space_group_name_H-M 'P 1 21/n 1'
_atom_sites_solution_hydrogens geom
_atom_sites_solution_primary direct
_atom_sites_solution_secondary difmap
_audit_author_name 'Mayer, P.'
_audit_block_code C20H17Br2N5O2_H2O_kn271_lindel
_audit_creation_date 21-Jun-06
_audit_creation_method 'form98_non/compatible with shelxl97-2'
_audit_update_record 06-Jul-06
_cell_angle_alpha 90.00
_cell_angle_beta 108.2042(11)
_cell_angle_gamma 90.00
_cell_formula_units_Z 4
_cell_length_a 11.2930(2)
_cell_length_b 13.8479(3)
_cell_length_c 14.1887(3)
_cell_measurement_reflns_used 24753
_cell_measurement_temperature 200(2)
_cell_measurement_theta_max 27.485
_cell_measurement_theta_min 3.134
_cell_volume 2107.83(7)
_computing_cell_refinement 'HKL Scalepack (Otwinowski & Minor 1997)'
_computing_data_collection 'Collect (Bruker AXS BV, 1997-2004)'
_computing_data_reduction 'HKL Denzo and Scalepack (Otwinowski & Minor 1997)'
_computing_structure_refinement 'SHELXL-97 (G. M. Sheldrick. University of G\"ottingen, 97-2 version)'
_computing_structure_solution
;
A. Altomare, M. C. Burla, M. Camalli, G. L. Cascarano, C. Giacovazzo, A.
Guagliardi, A. G. G. Moliterni, G. Polidori, R. Spagna: SIR97: a new tool for
crystal structure determination and refinement; J. Appl. Crystallogr. 1999,
32, 115-119.
;
_diffrn_ambient_temperature 200(2)
_diffrn_detector_area_resol_mean 9
_diffrn_measured_fraction_theta_full 0.998
_diffrn_measured_fraction_theta_max 0.998
_diffrn_measurement_device '95mm CCD camera on \k-goniostat'
_diffrn_measurement_device_type KappaCCD
_diffrn_measurement_method phi/omega-scan
_diffrn_orient_matrix_type 'by Bruker AXS Collect from scalepack cell'
_diffrn_orient_matrix_UB_11 -0.0332637
_diffrn_orient_matrix_UB_12 0.0626600
_diffrn_orient_matrix_UB_13 -0.0326593
_diffrn_orient_matrix_UB_21 -0.0415964
_diffrn_orient_matrix_UB_22 -0.0349342
_diffrn_orient_matrix_UB_23 -0.0634055
_diffrn_orient_matrix_UB_31 -0.0765015
_diffrn_orient_matrix_UB_32 -0.0082503
_diffrn_orient_matrix_UB_33 0.0204344
_diffrn_radiation_collimation 0.25
_diffrn_radiation_monochromator 'Montel graded multilayer x-ray optics'
_diffrn_radiation_source 'rotating anode'
_diffrn_radiation_type MoK\a
_diffrn_radiation_wavelength 0.71073
_diffrn_reflns_av_R_equivalents 0.0168
_diffrn_reflns_av_sigmaI/netI 0.0236
_diffrn_reflns_limit_h_max 14
_diffrn_reflns_limit_h_min -14
_diffrn_reflns_limit_k_max 17
_diffrn_reflns_limit_k_min -17
_diffrn_reflns_limit_l_max 18
_diffrn_reflns_limit_l_min -18
_diffrn_reflns_number 9346
_diffrn_reflns_theta_full 27.48
_diffrn_reflns_theta_max 27.48
_diffrn_reflns_theta_min 3.31
_diffrn_source_current 55.00
_diffrn_source_power 3.025
_diffrn_source_type 'FR 591 generator'
_diffrn_source_voltage 55.00
_exptl_absorpt_coefficient_mu 3.878
_exptl_absorpt_correction_type multi-scan
_exptl_absorpt_process_details scalepack
_exptl_crystal_colour colourless
_exptl_crystal_density_diffrn 1.69285(6)
_exptl_crystal_density_method 'not measured'
_exptl_crystal_description block
_exptl_crystal_F_000 1072
_exptl_crystal_size_max 0.16
_exptl_crystal_size_mid 0.13
_exptl_crystal_size_min 0.08
_refine_diff_density_max 0.664
_refine_diff_density_min -0.997
_refine_diff_density_rms 0.063
_refine_ls_extinction_method none
_refine_ls_goodness_of_fit_ref 1.031
_refine_ls_hydrogen_treatment refall
_refine_ls_matrix_type full
_refine_ls_number_parameters 347
_refine_ls_number_reflns 4821
_refine_ls_number_restraints 0
_refine_ls_restrained_S_all 1.031
_refine_ls_R_factor_all 0.0402
_refine_ls_R_factor_gt 0.0304
_refine_ls_shift/su_max 0.001
_refine_ls_shift/su_mean 0.000
_refine_ls_structure_factor_coef Fsqd
_refine_ls_weighting_details 'calc w=1/[\s^2^(Fo^2^)+(0.0382P)^2^+1.3876P] where P=(Fo^2^+2Fc^2^)/3'
_refine_ls_weighting_scheme calc
_refine_ls_wR_factor_gt 0.0737
_refine_ls_wR_factor_ref 0.0785
_reflns_number_gt 4059
_reflns_number_total 4821
_reflns_threshold_expression >2sigma(I)
_cod_data_source_file jo061813urom20060901_080224.cif
_cod_original_sg_symbol_H-M 'P 21/n'
_cod_database_code 4022165

loop_
_symmetry_equiv_pos_as_xyz
'x, y, z'
'-x+1/2, y+1/2, -z+1/2'
'-x, -y, -z'
'x-1/2, -y-1/2, z-1/2'

loop_
_atom_site_label
_atom_site_type_symbol
_atom_site_fract_x
_atom_site_fract_y
_atom_site_fract_z
_atom_site_U_iso_or_equiv
_atom_site_adp_type
_atom_site_occupancy
_atom_site_symmetry_multiplicity
_atom_site_calc_flag
Br1 Br 0.97637(3) 0.264954(19) 0.597829(19) 0.04592(9) Uani 1 1 d
Br2 Br 1.07761(3) 0.504763(17) 0.65405(2) 0.04420(9) Uani 1 1 d
O1 O 0.86006(16) 0.43627(12) 0.97852(12) 0.0389(4) Uani 1 1 d
O2 O 0.94922(15) 0.00351(11) 0.68452(12) 0.0335(3) Uani 1 1 d
O3 O 0.66343(18) 0.13163(16) 0.57803(14) 0.0445(4) Uani 1 1 d
N1 N 0.91656(16) 0.30279(12) 0.77762(13) 0.0277(4) Uani 1 1 d
N2 N 0.81251(18) 0.28162(14) 0.92684(14) 0.0326(4) Uani 1 1 d
N3 N 0.87570(18) 0.13341(13) 0.73339(14) 0.0292(4) Uani 1 1 d
N4 N 1.07249(17) 0.06835(14) 0.82951(14) 0.0349(4) Uani 1 1 d
N5 N 1.1352(2) 0.19083(17) 0.96269(16) 0.0460(5) Uani 1 1 d
C1 C 0.96758(19) 0.33458(16) 0.70739(16) 0.0295(4) Uani 1 1 d
C2 C 1.0035(2) 0.42916(16) 0.72915(16) 0.0315(5) Uani 1 1 d
C3 C 0.9743(2) 0.45767(16) 0.81368(17) 0.0330(5) Uani 1 1 d
C4 C 0.92012(19) 0.37895(16) 0.84289(15) 0.0287(4) Uani 1 1 d
C5 C 0.8638(2) 0.37008(16) 0.92174(16) 0.0306(4) Uani 1 1 d
C6 C 0.86880(19) 0.21170(15) 0.79356(16) 0.0285(4) Uani 1 1 d
C7 C 0.8173(2) 0.20443(16) 0.86638(16) 0.0309(5) Uani 1 1 d
C8 C 0.7567(3) 0.1184(2) 0.8962(2) 0.0435(6) Uani 1 1 d
C9 C 0.7375(3) 0.1490(2) 0.9930(2) 0.0533(7) Uani 1 1 d
C10 C 0.7414(3) 0.2582(2) 0.9956(2) 0.0431(6) Uani 1 1 d
C11 C 0.97040(19) 0.07106(15) 0.75479(15) 0.0278(4) Uani 1 1 d
C12 C 1.0991(2) 0.13636(17) 0.89878(17) 0.0341(5) Uani 1 1 d
C13 C 1.0307(2) -0.07633(15) 0.69623(16) 0.0304(4) Uani 1 1 d
C14 C 1.0078(2) -0.15596(17) 0.74636(17) 0.0346(5) Uani 1 1 d
C15 C 1.0775(3) -0.23857(18) 0.7443(2) 0.0434(6) Uani 1 1 d
C16 C 1.1660(3) -0.23915(19) 0.6955(2) 0.0460(6) Uani 1 1 d
C17 C 1.1876(2) -0.15717(19) 0.6490(2) 0.0429(6) Uani 1 1 d
C18 C 1.1204(2) -0.07248(17) 0.64790(17) 0.0352(5) Uani 1 1 d
C19 C 0.9152(3) -0.1527(3) 0.8029(2) 0.0491(7) Uani 1 1 d
C20 C 1.1461(3) 0.0174(2) 0.5997(3) 0.0493(7) Uani 1 1 d
H3 H 0.982(2) 0.523(2) 0.844(2) 0.045(7) Uiso 1 1 d
H81 H 0.803(3) 0.074(2) 0.895(2) 0.036(7) Uiso 1 1 d
H73 H 0.820(2) 0.1265(19) 0.684(2) 0.034(7) Uiso 1 1 d
H17 H 1.248(2) -0.156(2) 0.617(2) 0.044(7) Uiso 1 1 d
H101 H 0.778(3) 0.281(2) 1.057(2) 0.044(7) Uiso 1 1 d
H16 H 1.209(3) -0.293(2) 0.696(2) 0.059(9) Uiso 1 1 d
H91 H 0.671(3) 0.127(3) 1.003(2) 0.069(10) Uiso 1 1 d
H15 H 1.059(3) -0.290(2) 0.771(2) 0.052(8) Uiso 1 1 d
H191 H 0.837(3) -0.117(2) 0.763(2) 0.060(9) Uiso 1 1 d
H31 H 0.653(3) 0.171(3) 0.543(2) 0.051(10) Uiso 1 1 d
H201 H 1.079(3) 0.051(2) 0.566(2) 0.060(9) Uiso 1 1 d
H192 H 0.947(3) -0.121(2) 0.861(2) 0.061(9) Uiso 1 1 d
H32 H 0.644(3) 0.079(3) 0.548(2) 0.063(10) Uiso 1 1 d
H82 H 0.686(4) 0.108(3) 0.850(3) 0.094(14) Uiso 1 1 d
H202 H 1.187(4) 0.057(3) 0.645(3) 0.083(13) Uiso 1 1 d
H102 H 0.656(3) 0.287(2) 0.969(3) 0.070(10) Uiso 1 1 d
H92 H 0.819(3) 0.124(3) 1.053(3) 0.077(11) Uiso 1 1 d
H193 H 0.896(3) -0.218(3) 0.813(3) 0.076(11) Uiso 1 1 d
H203 H 1.190(4) 0.003(3) 0.552(3) 0.081(12) Uiso 1 1 d

loop_
_atom_site_aniso_label
_atom_site_aniso_U_11
_atom_site_aniso_U_22
_atom_site_aniso_U_33
_atom_site_aniso_U_23
_atom_site_aniso_U_13
_atom_site_aniso_U_12
Br1 0.06996(19) 0.03572(14) 0.04632(16) -0.01267(10) 0.03872(13) -0.01076(11)
Br2 0.06213(17) 0.03044(14) 0.05195(16) -0.00146(10) 0.03505(13) -0.00684(10)
O1 0.0537(10) 0.0325(9) 0.0359(9) -0.0095(7) 0.0216(7) -0.0018(7)
O2 0.0385(8) 0.0266(8) 0.0336(8) -0.0095(6) 0.0086(7) 0.0026(6)
O3 0.0561(11) 0.0318(10) 0.0370(10) 0.0047(9) 0.0021(8) -0.0028(8)
N1 0.0325(9) 0.0219(9) 0.0308(9) -0.0040(7) 0.0130(7) -0.0010(7)
N2 0.0410(10) 0.0303(10) 0.0315(10) -0.0029(8) 0.0185(8) -0.0007(8)
N3 0.0326(9) 0.0263(9) 0.0286(9) -0.0072(8) 0.0093(8) -0.0021(7)
N4 0.0365(10) 0.0316(10) 0.0352(10) -0.0100(8) 0.0091(8) -0.0001(8)
N5 0.0480(12) 0.0454(13) 0.0414(12) -0.0143(10) 0.0094(9) -0.0058(10)
C1 0.0326(10) 0.0267(11) 0.0320(11) -0.0033(9) 0.0142(9) -0.0006(8)
C2 0.0365(11) 0.0266(11) 0.0351(11) -0.0014(9) 0.0163(9) -0.0006(9)
C3 0.0414(12) 0.0238(11) 0.0361(12) -0.0054(9) 0.0155(9) -0.0018(9)
C4 0.0339(11) 0.0249(10) 0.0289(10) -0.0046(8) 0.0119(9) -0.0003(8)
C5 0.0344(11) 0.0290(11) 0.0288(11) -0.0033(9) 0.0105(9) 0.0009(8)
C6 0.0306(10) 0.0230(10) 0.0328(11) -0.0052(8) 0.0111(9) -0.0009(8)
C7 0.0338(11) 0.0273(11) 0.0329(11) -0.0023(9) 0.0124(9) -0.0019(9)
C8 0.0581(17) 0.0334(14) 0.0471(15) -0.0028(11) 0.0280(14) -0.0094(13)
C9 0.074(2) 0.0430(16) 0.0585(18) -0.0043(13) 0.0425(16) -0.0113(14)
C10 0.0587(16) 0.0416(14) 0.0361(14) 0.0010(11) 0.0248(12) -0.0018(12)
C11 0.0339(10) 0.0228(10) 0.0296(10) -0.0044(8) 0.0141(9) -0.0042(8)
C12 0.0347(11) 0.0322(12) 0.0361(12) -0.0032(10) 0.0123(9) -0.0032(9)
C13 0.0370(11) 0.0228(10) 0.0301(11) -0.0083(8) 0.0086(9) 0.0002(8)
C14 0.0391(12) 0.0313(12) 0.0320(11) -0.0059(9) 0.0091(9) -0.0076(9)
C15 0.0559(15) 0.0258(12) 0.0443(14) 0.0016(10) 0.0096(12) -0.0059(11)
C16 0.0499(14) 0.0294(13) 0.0577(17) -0.0106(11) 0.0152(12) 0.0061(11)
C17 0.0450(13) 0.0394(14) 0.0486(15) -0.0122(11) 0.0206(12) 0.0008(11)
C18 0.0416(12) 0.0318(12) 0.0330(11) -0.0057(9) 0.0130(9) -0.0047(9)
C19 0.0491(16) 0.0554(18) 0.0480(16) -0.0039(14) 0.0227(13) -0.0153(14)
C20 0.0612(18) 0.0423(15) 0.0506(17) 0.0016(14) 0.0262(15) -0.0050(14)

loop_
_atom_type_symbol
_atom_type_description
_atom_type_scat_dispersion_real
_atom_type_scat_dispersion_imag
_atom_type_scat_source
C C 0.0033 0.0016 'International Tables Vol C Tables 4.2.6.8 and 6.1.1.4'
H H 0.0000 0.0000 'International Tables Vol C Tables 4.2.6.8 and 6.1.1.4'
N N 0.0061 0.0033 'International Tables Vol C Tables 4.2.6.8 and 6.1.1.4'
O O 0.0106 0.0060 'International Tables Vol C Tables 4.2.6.8 and 6.1.1.4'
Br Br -0.2901 2.4595 'International Tables Vol C Tables 4.2.6.8 and 6.1.1.4'

loop_
_exptl_crystal_face_index_h
_exptl_crystal_face_index_k
_exptl_crystal_face_index_l
_exptl_crystal_face_perp_dist
0 1 0 0.070000
0 -1 0 0.050000
0 0 1 0.060000
0 0 -1 0.060000
1 0 1 0.040000
-1 0 -1 0.040000
1 0 -1 0.080000
-1 0 1 0.080000
1 1 0 0.050000
-1 -1 0 0.050000
1 -1 0 0.050000
-1 1 0 0.050000

loop_
_geom_angle_atom_site_label_1
_geom_angle_atom_site_label_2
_geom_angle_atom_site_label_3
_geom_angle
C11 O2 C13 120.16(16)
H31 O3 H32 110(3)
C1 N1 C4 107.95(17)
C1 N1 C6 132.02(18)
C4 N1 C6 120.00(17)
C5 N2 C7 124.13(19)
C5 N2 C10 123.90(19)
C7 N2 C10 111.93(19)
C11 N3 C6 123.86(19)
C11 N3 H73 119(2)
C6 N3 H73 117(2)
C11 N4 C12 121.5(2)
N1 C1 C2 107.68(18)
N1 C1 Br1 125.89(16)
C2 C1 Br1 126.31(16)
C1 C2 C3 109.24(19)
C1 C2 Br2 123.92(16)
C3 C2 Br2 126.83(17)
C4 C3 C2 106.33(19)
C4 C3 H3 125.5(17)
C2 C3 H3 127.9(17)
C3 C4 N1 108.79(18)
C3 C4 C5 129.9(2)
N1 C4 C5 121.17(19)
O1 C5 N2 122.1(2)
O1 C5 C4 123.6(2)
N2 C5 C4 114.26(19)
C7 C6 N3 122.3(2)
C7 C6 N1 117.96(19)
N3 C6 N1 119.75(18)
C6 C7 N2 122.1(2)
C6 C7 C8 128.6(2)
N2 C7 C8 109.27(19)
C7 C8 C9 103.9(2)
C7 C8 H81 104(2)
C9 C8 H81 121(2)
C7 C8 H82 108(3)
C9 C8 H82 111(3)
H81 C8 H82 108(3)
C10 C9 C8 106.9(2)
C10 C9 H91 112(2)
C8 C9 H91 115(2)
C10 C9 H92 106.9(19)
C8 C9 H92 106.7(19)
H91 C9 H92 108(3)
N2 C10 C9 102.8(2)
N2 C10 H101 111.9(19)
C9 C10 H101 112.5(19)
N2 C10 H102 109(2)
C9 C10 H102 112(2)
H101 C10 H102 109(3)
N4 C11 O2 119.71(19)
N4 C11 N3 130.4(2)
O2 C11 N3 109.90(18)
N5 C12 N4 172.4(3)
C14 C13 C18 124.6(2)
C14 C13 O2 117.75(19)
C18 C13 O2 117.3(2)
C13 C14 C15 116.6(2)
C13 C14 C19 121.6(2)
C15 C14 C19 121.8(2)
C16 C15 C14 121.1(2)
C16 C15 H15 122(2)
C14 C15 H15 117(2)
C17 C16 C15 120.1(2)
C17 C16 H16 121(2)
C15 C16 H16 119(2)
C16 C17 C18 121.6(2)
C16 C17 H17 121.3(18)
C18 C17 H17 117.2(18)
C13 C18 C17 116.1(2)
C13 C18 C20 122.3(2)
C17 C18 C20 121.6(2)
C14 C19 H191 110.1(18)
C14 C19 H192 111(2)
H191 C19 H192 108(3)
C14 C19 H193 106(2)
H191 C19 H193 110(3)
H192 C19 H193 111(3)
C18 C20 H201 115(2)
C18 C20 H202 109(3)
H201 C20 H202 104(3)
C18 C20 H203 111(2)
H201 C20 H203 105(3)
H202 C20 H203 112(3)

loop_
_geom_bond_atom_site_label_1
_geom_bond_atom_site_label_2
_geom_bond_distance
Br1 C1 1.858(2)
Br2 C2 1.868(2)
O1 C5 1.230(3)
O2 C11 1.333(2)
O2 C13 1.414(3)
O3 H31 0.72(4)
O3 H32 0.84(4)
N1 C1 1.370(3)
N1 C4 1.396(3)
N1 C6 1.418(3)
N2 C5 1.366(3)
N2 C7 1.382(3)
N2 C10 1.480(3)
N3 C11 1.334(3)
N3 C6 1.397(3)
N3 H73 0.78(3)
N4 C11 1.300(3)
N4 C12 1.326(3)
N5 C12 1.152(3)
C1 C2 1.377(3)
C2 C3 1.396(3)
C3 C4 1.376(3)
C3 H3 0.99(3)
C4 C5 1.455(3)
C6 C7 1.339(3)
C7 C8 1.499(3)
C8 C9 1.516(4)
C8 H81 0.80(3)
C8 H82 0.87(4)
C9 C10 1.513(4)
C9 H91 0.86(4)
C9 H92 1.10(4)
C10 H101 0.90(3)
C10 H102 1.00(3)
C13 C14 1.380(3)
C13 C18 1.391(3)
C14 C15 1.394(4)
C14 C19 1.504(4)
C15 C16 1.382(4)
C15 H15 0.87(3)
C16 C17 1.372(4)
C16 H16 0.90(3)
C17 C18 1.394(3)
C17 H17 0.93(3)
C18 C20 1.492(4)
C19 H191 1.01(3)
C19 H192 0.91(3)
C19 H193 0.94(4)
C20 H201 0.89(3)
C20 H202 0.86(4)
C20 H203 0.97(4)

loop_
_geom_hbond_atom_site_label_D
_geom_hbond_atom_site_label_H
_geom_hbond_atom_site_label_A
_geom_hbond_distance_DH
_geom_hbond_distance_HA
_geom_hbond_distance_DA
_geom_hbond_angle_DHA
_geom_hbond_site_symmetry_A
N3 H73 O3 0.78(3) 1.94(3) 2.703(3) 166(3) .
O3 H31 N5 0.72(4) 2.21(4) 2.915(3) 168(3) 4_565
O3 H32 O1 0.84(4) 2.00(4) 2.811(3) 160(3) 2_646

loop_
_geom_torsion_atom_site_label_1
_geom_torsion_atom_site_label_2
_geom_torsion_atom_site_label_3
_geom_torsion_atom_site_label_4
_geom_torsion
C4 N1 C1 C2 0.5(2)
C6 N1 C1 C2 -177.5(2)
C4 N1 C1 Br1 -175.64(15)
C6 N1 C1 Br1 6.4(3)
N1 C1 C2 C3 -0.3(3)
Br1 C1 C2 C3 175.82(16)
N1 C1 C2 Br2 -179.68(15)
Br1 C1 C2 Br2 -3.6(3)
C1 C2 C3 C4 0.0(3)
Br2 C2 C3 C4 179.33(17)
C2 C3 C4 N1 0.3(2)
C2 C3 C4 C5 -175.0(2)
C1 N1 C4 C3 -0.5(2)
C6 N1 C4 C3 177.76(18)
C1 N1 C4 C5 175.25(19)
C6 N1 C4 C5 -6.5(3)
C7 N2 C5 O1 -178.2(2)
C10 N2 C5 O1 4.0(4)
C7 N2 C5 C4 2.9(3)
C10 N2 C5 C4 -174.9(2)
C3 C4 C5 O1 -2.2(4)
N1 C4 C5 O1 -177.0(2)
C3 C4 C5 N2 176.7(2)
N1 C4 C5 N2 1.9(3)
C11 N3 C6 C7 -89.1(3)
C11 N3 C6 N1 91.4(3)
C1 N1 C6 C7 -175.9(2)
C4 N1 C6 C7 6.2(3)
C1 N1 C6 N3 3.5(3)
C4 N1 C6 N3 -174.27(19)
N3 C6 C7 N2 178.9(2)
N1 C6 C7 N2 -1.6(3)
N3 C6 C7 C8 -1.7(4)
N1 C6 C7 C8 177.7(2)
C5 N2 C7 C6 -3.1(3)
C10 N2 C7 C6 174.9(2)
C5 N2 C7 C8 177.4(2)
C10 N2 C7 C8 -4.6(3)
C6 C7 C8 C9 170.4(3)
N2 C7 C8 C9 -10.2(3)
C7 C8 C9 C10 20.6(4)
C5 N2 C10 C9 -164.8(2)
C7 N2 C10 C9 17.2(3)
C8 C9 C10 N2 -22.9(3)
C12 N4 C11 O2 177.3(2)
C12 N4 C11 N3 -2.6(4)
C13 O2 C11 N4 6.7(3)
C13 O2 C11 N3 -173.43(18)
C6 N3 C11 N4 -1.3(4)
C6 N3 C11 O2 178.81(19)
C11 N4 C12 N5 -170.1(19)
C11 O2 C13 C14 87.0(2)
C11 O2 C13 C18 -99.2(2)
C18 C13 C14 C15 -2.4(3)
O2 C13 C14 C15 170.83(19)
C18 C13 C14 C19 175.7(2)
O2 C13 C14 C19 -11.0(3)
C13 C14 C15 C16 0.9(4)
C19 C14 C15 C16 -177.2(3)
C14 C15 C16 C17 0.8(4)
C15 C16 C17 C18 -1.2(4)
C14 C13 C18 C17 2.1(3)
O2 C13 C18 C17 -171.3(2)
C14 C13 C18 C20 -176.4(2)
O2 C13 C18 C20 10.3(3)
C16 C17 C18 C13 -0.1(4)
C16 C17 C18 C20 178.3(3)

loop_
_reflns_scale_group_code
_reflns_scale_meas_F
1 1.0

loop_
_cod_related_entry_id
_cod_related_entry_database
_cod_related_entry_code
1 ChemSpider 21154104
